data_7056180
loop_
_publ_author_name
'Hariharan, P. S.'
'Mariyatra, M. Baby'
'Mothi, E. M.'
'Neels, Antonia'
'Rosair, Georgina'
'Anthony, Savarimuthu Philip'

_publ_section_title
;
 Polymorphism and benzene solvent controlled stimuli responsive reversible
 fluorescence switching in triphenylphosphoniumfluorenylide crystals
;
_journal_name_full 'New J. Chem.'
_journal_paper_doi 10.1039/C7NJ01136A
_journal_year 2017
_chemical_formula_moiety 'C31 H23 P, C6 H6'
_chemical_formula_sum 'C37 H29 P'
_chemical_formula_weight 504.57
_chemical_name_systematic
;

 ?

;
_space_group_IT_number 15
_symmetry_cell_setting monoclinic
_symmetry_space_group_name_Hall '-C 2yc'
_symmetry_space_group_name_H-M 'C 1 2/c 1'
_atom_sites_solution_hydrogens geom
_atom_sites_solution_primary direct
_atom_sites_solution_secondary difmap
_audit_creation_method SHELXL-97
_audit_update_record
;
2016-08-02 deposited with the CCDC.
2017-04-27 downloaded from the CCDC.
;
_cell_angle_alpha 90.00
_cell_angle_beta 113.260(3)
_cell_angle_gamma 90.00
_cell_formula_units_Z 8
_cell_length_a 27.996(2)
_cell_length_b 11.8779(9)
_cell_length_c 17.3544(13)
_cell_measurement_reflns_used 8174
_cell_measurement_temperature 100(2)
_cell_measurement_theta_max 28.05
_cell_measurement_theta_min 2.80
_cell_volume 5301.9(7)
_computing_cell_refinement 'Bruker SMART'
_computing_data_collection 'Bruker SMART'
_computing_data_reduction 'Bruker SAINT'
_computing_molecular_graphics 'Bruker SHELXTL'
_computing_publication_material 'Bruker SHELXTL'
_computing_structure_refinement 'SHELXL-97 (Sheldrick, 1997)'
_computing_structure_solution 'SHELXS-97 (Sheldrick, 1990)'
_diffrn_ambient_temperature 100(2)
_diffrn_measured_fraction_theta_full 0.995
_diffrn_measured_fraction_theta_max 0.995
_diffrn_measurement_device_type 'CCD area detector'
_diffrn_measurement_method 'phi and omega scans'
_diffrn_radiation_monochromator graphite
_diffrn_radiation_source 'fine-focus sealed tube'
_diffrn_radiation_type MoK\a
_diffrn_radiation_wavelength 0.71073
_diffrn_reflns_av_R_equivalents 0.0579
_diffrn_reflns_av_sigmaI/netI 0.0375
_diffrn_reflns_limit_h_max 37
_diffrn_reflns_limit_h_min -37
_diffrn_reflns_limit_k_max 15
_diffrn_reflns_limit_k_min -15
_diffrn_reflns_limit_l_max 23
_diffrn_reflns_limit_l_min -23
_diffrn_reflns_number 51620
_diffrn_reflns_theta_full 28.31
_diffrn_reflns_theta_max 28.31
_diffrn_reflns_theta_min 1.58
_diffrn_standards_decay_% 0
_diffrn_standards_interval_count 0
_diffrn_standards_interval_time 0
_diffrn_standards_number 0
_exptl_absorpt_coefficient_mu 0.129
_exptl_absorpt_correction_T_max 0.984
_exptl_absorpt_correction_T_min 0.973
_exptl_absorpt_correction_type multi-scan
_exptl_absorpt_process_details 'Bruker SADABS'
_exptl_crystal_colour colourless
_exptl_crystal_density_diffrn 1.264
_exptl_crystal_density_method 'not measured'
_exptl_crystal_description block
_exptl_crystal_F_000 2128
_exptl_crystal_size_max 0.42
_exptl_crystal_size_mid 0.21
_exptl_crystal_size_min 0.15
_refine_diff_density_max 0.392
_refine_diff_density_min -0.396
_refine_diff_density_rms 0.095
_refine_ls_extinction_method none
_refine_ls_goodness_of_fit_ref 1.106
_refine_ls_hydrogen_treatment constr
_refine_ls_matrix_type full
_refine_ls_number_parameters 344
_refine_ls_number_reflns 6565
_refine_ls_number_restraints 0
_refine_ls_restrained_S_all 1.106
_refine_ls_R_factor_all 0.0598
_refine_ls_R_factor_gt 0.0380
_refine_ls_shift/su_max 0.007
_refine_ls_shift/su_mean 0.001
_refine_ls_structure_factor_coef Fsqd
_refine_ls_weighting_details 'calc w=1/[\s^2^(Fo^2^)+(0.0637P)^2^+1.8521P] where P=(Fo^2^+2Fc^2^)/3'
_refine_ls_weighting_scheme calc
_refine_ls_wR_factor_gt 0.0985
_refine_ls_wR_factor_ref 0.1189
_reflns_number_gt 4998
_reflns_number_total 6565
_reflns_threshold_expression I>2sigma(I)
_cod_data_source_file c7nj01136a2.cif
_cod_data_source_block fy
_cod_depositor_comments
;
The following automatic conversions were performed:

'_symmetry_cell_setting' value 'Monoclinic' changed to 'monoclinic'
according to
/home/data/users/saulius/crontab/automatic-downloads/rss-feeds/RSC/lib/dictionaries/cif_core.dic
dictionary named 'cif_core.dic' version 2.4.2 from 2011-04-26.

Automatic conversion script
Id: cif_fix_values 4973 2017-02-22 13:04:09Z antanas 
;
_cod_original_cell_volume 5301.8(7)
_cod_original_sg_symbol_Hall -C2yc
_cod_original_sg_symbol_H-M C2/c
_cod_database_code 7056180

loop_
_symmetry_equiv_pos_as_xyz
'x, y, z'
'-x, y, -z+1/2'
'x+1/2, y+1/2, z'
'-x+1/2, y+1/2, -z+1/2'
'-x, -y, -z'
'x, -y, z-1/2'
'-x+1/2, -y+1/2, -z'
'x+1/2, -y+1/2, z-1/2'

loop_
_atom_site_label
_atom_site_type_symbol
_atom_site_fract_x
_atom_site_fract_y
_atom_site_fract_z
_atom_site_U_iso_or_equiv
_atom_site_adp_type
_atom_site_occupancy
_atom_site_symmetry_multiplicity
_atom_site_calc_flag
_atom_site_refinement_flags
P1 P 0.161689(14) 0.58980(3) 0.05008(2) 0.01573(10) Uani 1 1 d .
C1 C 0.13111(5) 0.71180(12) 0.05957(9) 0.0174(3) Uani 1 1 d .
C2 C 0.10896(5) 0.72326(12) 0.12193(9) 0.0181(3) Uani 1 1 d .
C3 C 0.11087(6) 0.65305(13) 0.18849(9) 0.0212(3) Uani 1 1 d .
H3 H 0.1281 0.5824 0.1971 0.025 Uiso 1 1 calc R
C4 C 0.08727(6) 0.68821(14) 0.24148(10) 0.0248(3) Uani 1 1 d .
H4 H 0.0884 0.6408 0.2862 0.030 Uiso 1 1 calc R
C5 C 0.06185(6) 0.79252(15) 0.22997(10) 0.0263(3) Uani 1 1 d .
H5 H 0.0463 0.8154 0.2672 0.032 Uiso 1 1 calc R
C6 C 0.05931(6) 0.86241(14) 0.16441(10) 0.0239(3) Uani 1 1 d .
H6 H 0.0420 0.9329 0.1565 0.029 Uiso 1 1 calc R
C7 C 0.08245(5) 0.82843(12) 0.10999(9) 0.0183(3) Uani 1 1 d .
C8 C 0.08727(5) 0.88382(12) 0.03882(9) 0.0186(3) Uani 1 1 d .
C9 C 0.06877(6) 0.98814(13) 0.00153(10) 0.0230(3) Uani 1 1 d .
H9 H 0.0482 1.0336 0.0216 0.028 Uiso 1 1 calc R
C10 C 0.08049(6) 1.02488(13) -0.06463(10) 0.0259(3) Uani 1 1 d .
H10 H 0.0681 1.0958 -0.0899 0.031 Uiso 1 1 calc R
C11 C 0.11062(6) 0.95725(13) -0.09437(10) 0.0234(3) Uani 1 1 d .
H11 H 0.1185 0.9834 -0.1398 0.028 Uiso 1 1 calc R
C12 C 0.12920(6) 0.85300(12) -0.05903(9) 0.0201(3) Uani 1 1 d .
H12 H 0.1496 0.8086 -0.0801 0.024 Uiso 1 1 calc R
C13 C 0.11763(5) 0.81335(12) 0.00846(9) 0.0171(3) Uani 1 1 d .
C21 C 0.11842(5) 0.47009(12) 0.03711(9) 0.0176(3) Uani 1 1 d .
C22 C 0.06663(6) 0.48463(13) -0.01846(10) 0.0241(3) Uani 1 1 d .
H22 H 0.0554 0.5554 -0.0450 0.029 Uiso 1 1 calc R
C23 C 0.03142(6) 0.39614(14) -0.03507(10) 0.0262(3) Uani 1 1 d .
H23 H -0.0034 0.4058 -0.0743 0.031 Uiso 1 1 calc R
C24 C 0.04712(6) 0.29365(13) 0.00558(10) 0.0252(3) Uani 1 1 d .
H24 H 0.0231 0.2333 -0.0056 0.030 Uiso 1 1 calc R
C25 C 0.09802(6) 0.27965(13) 0.06253(10) 0.0263(3) Uani 1 1 d .
H25 H 0.1086 0.2101 0.0912 0.032 Uiso 1 1 calc R
C26 C 0.13358(6) 0.36685(12) 0.07778(9) 0.0206(3) Uani 1 1 d .
H26 H 0.1685 0.3561 0.1162 0.025 Uiso 1 1 calc R
C31 C 0.22098(5) 0.55992(12) 0.14013(9) 0.0168(3) Uani 1 1 d .
C32 C 0.23689(6) 0.63392(12) 0.20825(9) 0.0184(3) Uani 1 1 d .
H32 H 0.2163 0.6979 0.2073 0.022 Uiso 1 1 calc R
C33 C 0.28273(6) 0.61408(13) 0.27731(9) 0.0212(3) Uani 1 1 d .
H33 H 0.2935 0.6647 0.3235 0.025 Uiso 1 1 calc R
C34 C 0.31294(6) 0.52049(13) 0.27921(9) 0.0227(3) Uani 1 1 d .
H34 H 0.3441 0.5068 0.3270 0.027 Uiso 1 1 calc R
C35 C 0.29780(6) 0.44654(13) 0.21133(9) 0.0213(3) Uani 1 1 d .
H35 H 0.3187 0.3831 0.2126 0.026 Uiso 1 1 calc R
C36 C 0.25203(5) 0.46591(12) 0.14183(9) 0.0184(3) Uani 1 1 d .
H36 H 0.2417 0.4157 0.0955 0.022 Uiso 1 1 calc R
C41 C 0.17881(6) 0.59525(11) -0.03990(9) 0.0170(3) Uani 1 1 d .
C42 C 0.23048(6) 0.61214(12) -0.02963(9) 0.0186(3) Uani 1 1 d .
H42 H 0.2571 0.6173 0.0251 0.022 Uiso 1 1 calc R
C43 C 0.24298(6) 0.62141(13) -0.09941(10) 0.0214(3) Uani 1 1 d .
H43 H 0.2781 0.6318 -0.0922 0.026 Uiso 1 1 calc R
C44 C 0.20425(6) 0.61551(13) -0.17938(9) 0.0219(3) Uani 1 1 d .
H44 H 0.2129 0.6214 -0.2270 0.026 Uiso 1 1 calc R
C45 C 0.15265(6) 0.60095(12) -0.19008(9) 0.0216(3) Uani 1 1 d .
H45 H 0.1261 0.5986 -0.2450 0.026 Uiso 1 1 calc R
C46 C 0.13997(6) 0.58994(12) -0.12078(9) 0.0206(3) Uani 1 1 d .
H46 H 0.1048 0.5788 -0.1284 0.025 Uiso 1 1 calc R
C1S C 0.22721(6) 0.67852(13) 0.43158(10) 0.0240(3) Uani 1 1 d .
H1S H 0.2116 0.6299 0.3848 0.029 Uiso 1 1 calc R
C2S C 0.28027(6) 0.67152(13) 0.48012(10) 0.0243(3) Uani 1 1 d .
H2S H 0.3010 0.6179 0.4667 0.029 Uiso 1 1 calc R
C3S C 0.30296(6) 0.74312(14) 0.54826(10) 0.0241(3) Uani 1 1 d .
H3S H 0.3392 0.7385 0.5812 0.029 Uiso 1 1 calc R
C4S C 1.0000 0.5870(3) 0.7500 0.0449(7) Uani 1 2 d S
H4S H 1.0000 0.5070 0.7500 0.054 Uiso 1 2 calc SR
C5S C 0.98395(7) 0.6462(2) 0.80474(12) 0.0444(5) Uani 1 1 d .
H5S H 0.9727 0.6065 0.8421 0.053 Uiso 1 1 calc R
C6S C 0.98432(8) 0.7625(2) 0.80507(13) 0.0454(5) Uani 1 1 d .
H6S H 0.9738 0.8025 0.8431 0.054 Uiso 1 1 calc R
C7S C 1.0000 0.8208(3) 0.7500 0.0474(7) Uani 1 2 d S
H7S H 1.0000 0.9008 0.7500 0.057 Uiso 1 2 calc SR

loop_
_atom_site_aniso_label
_atom_site_aniso_U_11
_atom_site_aniso_U_22
_atom_site_aniso_U_33
_atom_site_aniso_U_23
_atom_site_aniso_U_13
_atom_site_aniso_U_12
P1 0.01458(17) 0.01638(18) 0.01512(18) -0.00023(14) 0.00466(14) 0.00109(13)
C1 0.0170(6) 0.0177(7) 0.0176(7) 0.0005(5) 0.0070(6) 0.0013(5)
C2 0.0144(6) 0.0208(7) 0.0178(7) -0.0033(6) 0.0047(6) -0.0022(5)
C3 0.0191(7) 0.0227(7) 0.0214(7) -0.0002(6) 0.0075(6) -0.0008(6)
C4 0.0207(7) 0.0344(9) 0.0197(8) -0.0003(6) 0.0086(6) -0.0049(6)
C5 0.0192(7) 0.0391(9) 0.0223(8) -0.0071(7) 0.0099(6) -0.0021(7)
C6 0.0177(7) 0.0276(8) 0.0250(8) -0.0069(6) 0.0070(6) 0.0008(6)
C7 0.0133(6) 0.0201(7) 0.0193(7) -0.0038(6) 0.0039(6) -0.0016(5)
C8 0.0149(6) 0.0188(7) 0.0194(7) -0.0030(6) 0.0039(6) -0.0013(5)
C9 0.0203(7) 0.0208(7) 0.0258(8) -0.0028(6) 0.0069(6) 0.0017(6)
C10 0.0262(8) 0.0186(7) 0.0280(8) 0.0039(6) 0.0056(7) 0.0032(6)
C11 0.0249(7) 0.0227(8) 0.0215(8) 0.0027(6) 0.0079(6) -0.0010(6)
C12 0.0179(7) 0.0207(7) 0.0203(7) -0.0004(6) 0.0060(6) 0.0001(6)
C13 0.0133(6) 0.0172(7) 0.0176(7) -0.0021(5) 0.0027(5) -0.0012(5)
C21 0.0176(7) 0.0186(7) 0.0172(7) -0.0023(5) 0.0075(6) -0.0007(5)
C22 0.0195(7) 0.0229(7) 0.0268(8) 0.0039(6) 0.0058(6) 0.0010(6)
C23 0.0171(7) 0.0293(8) 0.0272(8) 0.0001(7) 0.0033(6) -0.0010(6)
C24 0.0220(7) 0.0210(7) 0.0310(9) -0.0037(6) 0.0088(7) -0.0048(6)
C25 0.0241(8) 0.0190(7) 0.0317(9) 0.0020(6) 0.0065(7) -0.0003(6)
C26 0.0189(7) 0.0194(7) 0.0208(7) -0.0005(6) 0.0049(6) 0.0010(6)
C31 0.0158(6) 0.0186(7) 0.0160(7) 0.0015(5) 0.0061(5) -0.0004(5)
C32 0.0186(7) 0.0182(7) 0.0189(7) 0.0005(6) 0.0078(6) 0.0003(5)
C33 0.0208(7) 0.0247(8) 0.0164(7) -0.0030(6) 0.0054(6) -0.0041(6)
C34 0.0179(7) 0.0290(8) 0.0173(7) 0.0027(6) 0.0029(6) -0.0005(6)
C35 0.0184(7) 0.0241(7) 0.0210(7) 0.0032(6) 0.0074(6) 0.0040(6)
C36 0.0182(7) 0.0200(7) 0.0168(7) -0.0004(6) 0.0068(6) 0.0011(5)
C41 0.0180(6) 0.0157(6) 0.0161(7) -0.0013(5) 0.0056(5) 0.0007(5)
C42 0.0181(7) 0.0189(7) 0.0164(7) -0.0006(5) 0.0043(6) -0.0015(5)
C43 0.0207(7) 0.0217(7) 0.0226(8) 0.0009(6) 0.0095(6) -0.0027(6)
C44 0.0271(8) 0.0214(7) 0.0183(7) -0.0005(6) 0.0101(6) -0.0007(6)
C45 0.0223(7) 0.0226(7) 0.0160(7) -0.0028(6) 0.0034(6) 0.0012(6)
C46 0.0175(7) 0.0226(7) 0.0198(7) -0.0035(6) 0.0053(6) 0.0004(6)
C1S 0.0306(8) 0.0224(7) 0.0181(7) -0.0007(6) 0.0088(6) -0.0061(6)
C2S 0.0304(8) 0.0229(7) 0.0227(8) 0.0025(6) 0.0139(7) 0.0001(6)
C3S 0.0231(7) 0.0272(8) 0.0214(8) 0.0042(6) 0.0082(6) -0.0040(6)
C4S 0.0204(12) 0.0531(18) 0.0445(17) 0.000 -0.0049(11) 0.000
C5S 0.0228(9) 0.0693(15) 0.0330(10) 0.0138(10) 0.0023(8) 0.0041(9)
C6S 0.0344(10) 0.0665(15) 0.0326(10) 0.0021(10) 0.0105(9) 0.0067(10)
C7S 0.0399(15) 0.0543(18) 0.0434(17) 0.000 0.0118(13) 0.000

loop_
_atom_type_symbol
_atom_type_description
_atom_type_scat_dispersion_real
_atom_type_scat_dispersion_imag
_atom_type_scat_source
C C 0.0033 0.0016 'International Tables Vol C Tables 4.2.6.8 and 6.1.1.4'
H H 0.0000 0.0000 'International Tables Vol C Tables 4.2.6.8 and 6.1.1.4'
P P 0.1023 0.0942 'International Tables Vol C Tables 4.2.6.8 and 6.1.1.4'

loop_
_geom_angle_atom_site_label_1
_geom_angle_atom_site_label_2
_geom_angle_atom_site_label_3
_geom_angle
_geom_angle_site_symmetry_1
_geom_angle_site_symmetry_3
C1 P1 C41 111.33(7) . .
C1 P1 C31 113.78(7) . .
C41 P1 C31 106.71(6) . .
C1 P1 C21 109.67(7) . .
C41 P1 C21 108.14(6) . .
C31 P1 C21 106.97(7) . .
C2 C1 C13 106.99(12) . .
C2 C1 P1 121.66(11) . .
C13 C1 P1 131.11(11) . .
C3 C2 C7 119.15(13) . .
C3 C2 C1 131.85(13) . .
C7 C2 C1 108.98(12) . .
C4 C3 C2 119.35(14) . .
C4 C3 H3 120.3 . .
C2 C3 H3 120.3 . .
C3 C4 C5 121.16(15) . .
C3 C4 H4 119.4 . .
C5 C4 H4 119.4 . .
C6 C5 C4 120.26(14) . .
C6 C5 H5 119.9 . .
C4 C5 H5 119.9 . .
C5 C6 C7 119.57(15) . .
C5 C6 H6 120.2 . .
C7 C6 H6 120.2 . .
C6 C7 C2 120.52(14) . .
C6 C7 C8 131.82(14) . .
C2 C7 C8 107.62(12) . .
C9 C8 C13 120.81(13) . .
C9 C8 C7 130.76(13) . .
C13 C8 C7 108.41(12) . .
C10 C9 C8 119.83(14) . .
C10 C9 H9 120.1 . .
C8 C9 H9 120.1 . .
C9 C10 C11 119.93(14) . .
C9 C10 H10 120.0 . .
C11 C10 H10 120.0 . .
C12 C11 C10 121.53(14) . .
C12 C11 H11 119.2 . .
C10 C11 H11 119.2 . .
C11 C12 C13 119.65(14) . .
C11 C12 H12 120.2 . .
C13 C12 H12 120.2 . .
C12 C13 C8 118.24(13) . .
C12 C13 C1 133.76(13) . .
C8 C13 C1 107.98(12) . .
C26 C21 C22 118.86(13) . .
C26 C21 P1 124.65(11) . .
C22 C21 P1 116.49(11) . .
C23 C22 C21 120.41(14) . .
C23 C22 H22 119.8 . .
C21 C22 H22 119.8 . .
C24 C23 C22 120.07(14) . .
C24 C23 H23 120.0 . .
C22 C23 H23 120.0 . .
C25 C24 C23 119.82(14) . .
C25 C24 H24 120.1 . .
C23 C24 H24 120.1 . .
C24 C25 C26 120.29(15) . .
C24 C25 H25 119.9 . .
C26 C25 H25 119.9 . .
C25 C26 C21 120.51(14) . .
C25 C26 H26 119.7 . .
C21 C26 H26 119.7 . .
C32 C31 C36 119.55(13) . .
C32 C31 P1 118.98(11) . .
C36 C31 P1 121.45(11) . .
C33 C32 C31 120.08(13) . .
C33 C32 H32 120.0 . .
C31 C32 H32 120.0 . .
C32 C33 C34 120.22(14) . .
C32 C33 H33 119.9 . .
C34 C33 H33 119.9 . .
C33 C34 C35 120.31(14) . .
C33 C34 H34 119.8 . .
C35 C34 H34 119.8 . .
C36 C35 C34 119.86(14) . .
C36 C35 H35 120.1 . .
C34 C35 H35 120.1 . .
C35 C36 C31 119.98(13) . .
C35 C36 H36 120.0 . .
C31 C36 H36 120.0 . .
C46 C41 C42 119.30(13) . .
C46 C41 P1 120.00(11) . .
C42 C41 P1 120.57(11) . .
C43 C42 C41 120.19(13) . .
C43 C42 H42 119.9 . .
C41 C42 H42 119.9 . .
C44 C43 C42 120.11(14) . .
C44 C43 H43 119.9 . .
C42 C43 H43 119.9 . .
C43 C44 C45 120.02(14) . .
C43 C44 H44 120.0 . .
C45 C44 H44 120.0 . .
C46 C45 C44 120.20(14) . .
C46 C45 H45 119.9 . .
C44 C45 H45 119.9 . .
C45 C46 C41 120.16(13) . .
C45 C46 H46 119.9 . .
C41 C46 H46 119.9 . .
C2S C1S C3S 119.80(14) . 7_566
C2S C1S H1S 120.1 . .
C3S C1S H1S 120.1 7_566 .
C3S C2S C1S 119.91(15) . .
C3S C2S H2S 120.0 . .
C1S C2S H2S 120.0 . .
C2S C3S C1S 120.29(15) . 7_566
C2S C3S H3S 119.9 . .
C1S C3S H3S 119.9 7_566 .
C5S C4S C5S 119.3(3) . 2_756
C5S C4S H4S 120.4 . .
C5S C4S H4S 120.4 2_756 .
C6S C5S C4S 120.3(2) . .
C6S C5S H5S 119.9 . .
C4S C5S H5S 119.9 . .
C5S C6S C7S 120.1(2) . .
C5S C6S H6S 120.0 . .
C7S C6S H6S 120.0 . .
C6S C7S C6S 120.0(3) . 2_756
C6S C7S H7S 120.0 . .
C6S C7S H7S 120.0 2_756 .

loop_
_geom_bond_atom_site_label_1
_geom_bond_atom_site_label_2
_geom_bond_distance
_geom_bond_site_symmetry_2
P1 C1 1.7237(14) .
P1 C41 1.8065(15) .
P1 C31 1.8096(15) .
P1 C21 1.8232(14) .
C1 C2 1.4507(19) .
C1 C13 1.456(2) .
C2 C3 1.408(2) .
C2 C7 1.426(2) .
C3 C4 1.392(2) .
C3 H3 0.9500 .
C4 C5 1.403(2) .
C4 H4 0.9500 .
C5 C6 1.387(2) .
C5 H5 0.9500 .
C6 C7 1.399(2) .
C6 H6 0.9500 .
C7 C8 1.452(2) .
C8 C9 1.399(2) .
C8 C13 1.4332(19) .
C9 C10 1.383(2) .
C9 H9 0.9500 .
C10 C11 1.403(2) .
C10 H10 0.9500 .
C11 C12 1.389(2) .
C11 H11 0.9500 .
C12 C13 1.414(2) .
C12 H12 0.9500 .
C21 C26 1.395(2) .
C21 C22 1.399(2) .
C22 C23 1.391(2) .
C22 H22 0.9500 .
C23 C24 1.389(2) .
C23 H23 0.9500 .
C24 C25 1.387(2) .
C24 H24 0.9500 .
C25 C26 1.388(2) .
C25 H25 0.9500 .
C26 H26 0.9500 .
C31 C32 1.397(2) .
C31 C36 1.408(2) .
C32 C33 1.387(2) .
C32 H32 0.9500 .
C33 C34 1.389(2) .
C33 H33 0.9500 .
C34 C35 1.394(2) .
C34 H34 0.9500 .
C35 C36 1.389(2) .
C35 H35 0.9500 .
C36 H36 0.9500 .
C41 C46 1.397(2) .
C41 C42 1.400(2) .
C42 C43 1.391(2) .
C42 H42 0.9500 .
C43 C44 1.385(2) .
C43 H43 0.9500 .
C44 C45 1.392(2) .
C44 H44 0.9500 .
C45 C46 1.388(2) .
C45 H45 0.9500 .
C46 H46 0.9500 .
C1S C2S 1.391(2) .
C1S C3S 1.391(2) 7_566
C1S H1S 0.9500 .
C2S C3S 1.390(2) .
C2S H2S 0.9500 .
C3S C1S 1.391(2) 7_566
C3S H3S 0.9500 .
C4S C5S 1.392(3) .
C4S C5S 1.392(3) 2_756
C4S H4S 0.9500 .
C5S C6S 1.381(3) .
C5S H5S 0.9500 .
C6S C7S 1.385(3) .
C6S H6S 0.9500 .
C7S C6S 1.385(3) 2_756
C7S H7S 0.9500 .

loop_
_geom_torsion_atom_site_label_1
_geom_torsion_atom_site_label_2
_geom_torsion_atom_site_label_3
_geom_torsion_atom_site_label_4
_geom_torsion
_geom_torsion_site_symmetry_1
_geom_torsion_site_symmetry_4
C41 P1 C1 C2 173.71(11) . .
C31 P1 C1 C2 -65.68(13) . .
C21 P1 C1 C2 54.07(13) . .
C41 P1 C1 C13 0.10(16) . .
C31 P1 C1 C13 120.72(14) . .
C21 P1 C1 C13 -119.53(14) . .
C13 C1 C2 C3 -177.98(15) . .
P1 C1 C2 C3 7.1(2) . .
C13 C1 C2 C7 0.10(16) . .
P1 C1 C2 C7 -174.86(10) . .
C7 C2 C3 C4 -0.5(2) . .
C1 C2 C3 C4 177.37(15) . .
C2 C3 C4 C5 -0.3(2) . .
C3 C4 C5 C6 0.7(2) . .
C4 C5 C6 C7 -0.3(2) . .
C5 C6 C7 C2 -0.6(2) . .
C5 C6 C7 C8 -178.03(15) . .
C3 C2 C7 C6 1.0(2) . .
C1 C2 C7 C6 -177.36(13) . .
C3 C2 C7 C8 179.00(12) . .
C1 C2 C7 C8 0.63(16) . .
C6 C7 C8 C9 -1.9(3) . .
C2 C7 C8 C9 -179.58(15) . .
C6 C7 C8 C13 176.54(15) . .
C2 C7 C8 C13 -1.14(16) . .
C13 C8 C9 C10 -1.0(2) . .
C7 C8 C9 C10 177.26(15) . .
C8 C9 C10 C11 0.3(2) . .
C9 C10 C11 C12 0.1(2) . .
C10 C11 C12 C13 0.1(2) . .
C11 C12 C13 C8 -0.7(2) . .
C11 C12 C13 C1 -178.91(15) . .
C9 C8 C13 C12 1.2(2) . .
C7 C8 C13 C12 -177.41(12) . .
C9 C8 C13 C1 179.83(13) . .
C7 C8 C13 C1 1.21(16) . .
C2 C1 C13 C12 177.51(15) . .
P1 C1 C13 C12 -8.2(3) . .
C2 C1 C13 C8 -0.81(15) . .
P1 C1 C13 C8 173.50(12) . .
C1 P1 C21 C26 -136.60(12) . .
C41 P1 C21 C26 101.83(13) . .
C31 P1 C21 C26 -12.77(14) . .
C1 P1 C21 C22 43.97(13) . .
C41 P1 C21 C22 -77.60(12) . .
C31 P1 C21 C22 167.80(11) . .
C26 C21 C22 C23 -2.3(2) . .
P1 C21 C22 C23 177.13(12) . .
C21 C22 C23 C24 2.1(2) . .
C22 C23 C24 C25 -0.2(2) . .
C23 C24 C25 C26 -1.3(2) . .
C24 C25 C26 C21 1.0(2) . .
C22 C21 C26 C25 0.8(2) . .
P1 C21 C26 C25 -178.62(12) . .
C1 P1 C31 C32 0.51(14) . .
C41 P1 C31 C32 123.68(11) . .
C21 P1 C31 C32 -120.75(11) . .
C1 P1 C31 C36 -177.57(11) . .
C41 P1 C31 C36 -54.40(13) . .
C21 P1 C31 C36 61.16(13) . .
C36 C31 C32 C33 -0.6(2) . .
P1 C31 C32 C33 -178.73(11) . .
C31 C32 C33 C34 -0.2(2) . .
C32 C33 C34 C35 0.8(2) . .
C33 C34 C35 C36 -0.6(2) . .
C34 C35 C36 C31 -0.1(2) . .
C32 C31 C36 C35 0.8(2) . .
P1 C31 C36 C35 178.84(11) . .
C1 P1 C41 C46 -70.69(13) . .
C31 P1 C41 C46 164.63(11) . .
C21 P1 C41 C46 49.86(13) . .
C1 P1 C41 C42 105.14(12) . .
C31 P1 C41 C42 -19.54(13) . .
C21 P1 C41 C42 -134.32(12) . .
C46 C41 C42 C43 -1.2(2) . .
P1 C41 C42 C43 -177.04(11) . .
C41 C42 C43 C44 0.9(2) . .
C42 C43 C44 C45 0.4(2) . .
C43 C44 C45 C46 -1.4(2) . .
C44 C45 C46 C41 1.0(2) . .
C42 C41 C46 C45 0.2(2) . .
P1 C41 C46 C45 176.09(11) . .
C3S C1S C2S C3S -0.3(2) 7_566 .
C1S C2S C3S C1S 0.3(2) . 7_566
C5S C4S C5S C6S -0.46(13) 2_756 .
C4S C5S C6S C7S 0.9(3) . .
C5S C6S C7S C6S -0.46(13) . 2_756
